data_2001219
loop_
_publ_author_name
'Nishihata, Y.'
'Sawada, A.'
'Kasatani, H.'
'Terauchi, H.'

_publ_section_title
;
 Structure of tetramethylammonium tetrabromocobaltate at room
 temperature
;
_journal_issue 11
_journal_name_full 'Acta Crystallographica Section C'
_journal_page_first 1939
_journal_page_last 1941
_journal_paper_doi 10.1107/S0108270193004937
_journal_volume 49
_journal_year 1993
_chemical_formula_sum 'C8 H24 Br4 Co N2'
_chemical_formula_weight 526.90
_symmetry_cell_setting orthorhombic
_symmetry_space_group_name_Hall 'P 2n -2a'
_symmetry_space_group_name_H-M 'P m c n'
_atom_type_scat_source IntTabIV
_cell_angle_alpha 90
_cell_angle_beta 90
_cell_angle_gamma 90
_cell_formula_units_Z 4
_cell_length_a 9.247(2)
_cell_length_b 16.052(6)
_cell_length_c 12.683(3)
_cell_measurement_reflns_used 25
_cell_measurement_temperature 300(2)
_cell_measurement_theta_max 13
_cell_measurement_theta_min 7
_cell_volume 1882.6(9)
_diffrn_measurement_device 'Rigaku AFC off-centre'
_diffrn_measurement_method \q-2\q
_diffrn_radiation_type MoK\a
_diffrn_radiation_wavelength 0.71069
_diffrn_reflns_limit_h_max 10
_diffrn_reflns_limit_h_min 0
_diffrn_reflns_limit_k_max 19
_diffrn_reflns_limit_k_min 0
_diffrn_reflns_limit_l_max 15
_diffrn_reflns_limit_l_min 0
_diffrn_reflns_number 1152
_diffrn_reflns_theta_max 25
_diffrn_standards_decay_% 1
_diffrn_standards_interval_count 100
_diffrn_standards_number 3
_exptl_absorpt_coefficient_mu 9.304
_exptl_absorpt_correction_T_max 0.243
_exptl_absorpt_correction_T_min 0.222
_exptl_absorpt_correction_type 'integration sphere'
_exptl_crystal_colour 'clear blue'
_exptl_crystal_density_diffrn 1.859
_exptl_crystal_description Sphere
_exptl_crystal_size_rad 0.117(3)
_refine_diff_density_max 0.73
_refine_diff_density_min -0.66
_refine_ls_extinction_method none
_refine_ls_goodness_of_fit_obs 1.323
_refine_ls_number_parameters 126
_refine_ls_number_reflns 727
_refine_ls_R_factor_obs 0.0605
_refine_ls_shift/esd_max 0.067
_refine_ls_structure_factor_coef F
_refine_ls_weighting_details 'w = 1/\s^2^'
_refine_ls_weighting_scheme calc
_refine_ls_wR_factor_obs 0.0465
_reflns_number_observed 727
_reflns_number_total 1152
_reflns_observed_criterion F>3\s(F)
_cod_data_source_file oh1026.cif
_cod_data_source_block oh1026_structure_1_of_1
_cod_depositor_comments
;
The following automatic conversions were performed:

'_refine_ls_weighting_scheme' value '1/\s^2^' was changed to 'calc'.
New tag '_refine_ls_weighting_details' was created. The value of the
new tag was set to 'w = 1/\s^2^'.

Automatic conversion script
Id: cif_fix_values 3143 2015-03-26 13:38:13Z robertas 
;
_cod_original_cell_volume 1882.0(10)
_cod_original_formula_sum 'C8 H24 Br4 Co1 N2'
_cod_database_code 2001219

loop_
_atom_site_label
_atom_site_fract_x
_atom_site_fract_y
_atom_site_fract_z
_atom_site_U_iso_or_equiv
Co .25 .4079(2) .2488(2) .0540(10)
Br(1) .2299(6) .4030(2) .0605(2) .0840(10)
Br(2) .2638(10) .5474(2) .3143(2) .1140(10)
Br(3) .0268(4) .3489(2) .3110(3) .0980(10)
Br(4) .4500(4) .3286(2) .3141(3) .1020(10)
N(1) .25 .0970(10) .1510(10) .074(6)
C(1) .299(4) .100(2) .265(2) .129(19)
C(2) .284(7) .011(2) .107(2) .17(2)
C(3) .342(4) .161(2) .105(3) .136(17)
C(4) .095(4) .114(4) .119(4) .28(3)
N(2) .25 .8290(10) .4860(10) .068(6)
C(5) .273(5) .7410(10) .447(2) .139(12)
C(6) .205(6) .889(2) .407(2) .19(2)
C(7) .401(3) .851(2) .526(2) .090(12)
C(8) .167(3) .825(2) .581(3) .135(16)

loop_
_geom_angle_atom_site_label_1
_geom_angle_atom_site_label_2
_geom_angle_atom_site_label_3
_geom_angle
_geom_angle_publ_flag
Br(1) Co Br(2) 112.40(10) yes
Br(1) Co Br(3) 104.4(2) yes
Br(1) Co Br(4) 112.80(10) yes
Br(2) Co Br(3) 107.5(2) yes
Br(2) Co Br(4) 109.7(2) yes
Br(3) Co Br(4) 109.90(10) yes
C(1) N(1) C(2) 108.0(10) yes
C(1) N(1) C(3) 100.0(10) yes
C(1) N(1) C(4) 122(2) yes
C(2) N(1) C(3) 112(2) yes
C(2) N(1) C(4) 105(3) yes
C(3) N(1) C(4) 109.0(10) yes
C(5) N(2) C(6) 116.0(10) yes
C(5) N(2) C(7) 101(2) yes
C(5) N(2) C(8) 108.0(10) yes
C(6) N(2) C(7) 110(2) yes
C(6) N(2) C(8) 117(2) yes
C(7) N(2) C(8) 103.0(10) yes

loop_
_geom_bond_atom_site_label_1
_geom_bond_atom_site_label_2
_geom_bond_distance
_geom_bond_publ_flag
Co Br(1) 2.397(4) yes
Co Br(2) 2.392(4) yes
Co Br(3) 2.404(4) yes
Co Br(4) 2.393(4) yes
N(1) C(1) 1.52(3) yes
N(1) C(2) 1.52(3) yes
N(1) C(3) 1.45(3) yes
N(1) C(4) 1.52(4) yes
N(2) C(5) 1.50(3) yes
N(2) C(6) 1.44(3) yes
N(2) C(7) 1.53(3) yes
N(2) C(8) 1.43(3) yes
